data_4034923
loop_
_publ_author_name
'Tojo, Yukiko'
'Urushibara, Ko'
'Yamamoto, Sawori'
'Mori, Hirotoshi'
'Masu, Hyuma'
'Kudo, Mayumi'
'Hirano, Tomoya'
'Azumaya, Isao'
'Kagechika, Hiroyuki'
'Tanatani, Aya'

_publ_section_title
;
 Conformational Properties of Aromatic Oligoamides Bearing Pyrrole Rings.
;
_journal_issue 8
_journal_name_full 'The Journal of organic chemistry'
_journal_page_first 4606
_journal_page_last 4617
_journal_paper_doi 10.1021/acs.joc.8b00349
_journal_volume 83
_journal_year 2018
_chemical_formula_sum 'C15 H16 N2 O3'
_chemical_formula_weight 272.30
_space_group_IT_number 61
_space_group_name_Hall '-P 2ac 2ab'
_space_group_name_H-M_alt 'P b c a'
_symmetry_cell_setting orthorhombic
_symmetry_space_group_name_H-M 'P b c a'
_atom_sites_solution_hydrogens geom
_atom_sites_solution_primary direct
_atom_sites_solution_secondary difmap
_audit_creation_method SHELXL-97
_cell_angle_alpha 90.00
_cell_angle_beta 90.00
_cell_angle_gamma 90.00
_cell_formula_units_Z 8
_cell_length_a 10.6757(19)
_cell_length_b 9.8486(17)
_cell_length_c 27.386(5)
_cell_measurement_reflns_used 3284
_cell_measurement_temperature 120
_cell_measurement_theta_max 26.76
_cell_measurement_theta_min 2.42
_cell_volume 2879.4(9)
_computing_cell_refinement 'APEX2 (Bruker AXS, 2006)'
_computing_data_collection 'APEX2 (Bruker AXS, 2006)'
_computing_data_reduction 'SAINT (Bruker AXS, 2004)'
_computing_molecular_graphics 'XSHEL (Bruker AXS,2002)'
_computing_publication_material 'XCIF (Bruker AXS, 2001)'
_computing_structure_refinement 'SHELXL-97 (Sheldrick, 1997)'
_computing_structure_solution 'SHELXS-97 (Sheldrick, 1997)'
_diffrn_ambient_temperature 120
_diffrn_detector_area_resol_mean 8.333
_diffrn_measured_fraction_theta_full 1.000
_diffrn_measured_fraction_theta_max 0.931
_diffrn_measurement_device_type 'Bruker APEXII CCD area detector'
_diffrn_measurement_method 'phi and omega scans'
_diffrn_radiation_monochromator graphite
_diffrn_radiation_source 'sealed tube'
_diffrn_radiation_type MoK\a
_diffrn_radiation_wavelength 0.71073
_diffrn_reflns_av_R_equivalents 0.0319
_diffrn_reflns_av_sigmaI/netI 0.0299
_diffrn_reflns_limit_h_max 13
_diffrn_reflns_limit_h_min -13
_diffrn_reflns_limit_k_max 12
_diffrn_reflns_limit_k_min -9
_diffrn_reflns_limit_l_max 29
_diffrn_reflns_limit_l_min -33
_diffrn_reflns_number 12877
_diffrn_reflns_theta_full 25.00
_diffrn_reflns_theta_max 27.11
_diffrn_reflns_theta_min 2.42
_exptl_absorpt_coefficient_mu 0.089
_exptl_absorpt_correction_T_max 0.9912
_exptl_absorpt_correction_T_min 0.9654
_exptl_absorpt_correction_type empirical
_exptl_absorpt_process_details
;
SADABS Sheldrick 1996
;
_exptl_crystal_colour colourless
_exptl_crystal_density_diffrn 1.256
_exptl_crystal_density_method 'not measured'
_exptl_crystal_description plate
_exptl_crystal_F_000 1152
_exptl_crystal_size_max 0.40
_exptl_crystal_size_mid 0.20
_exptl_crystal_size_min 0.10
_refine_diff_density_max 0.186
_refine_diff_density_min -0.291
_refine_diff_density_rms 0.044
_refine_ls_extinction_method none
_refine_ls_goodness_of_fit_ref 1.056
_refine_ls_hydrogen_treatment mixed
_refine_ls_matrix_type full
_refine_ls_number_parameters 187
_refine_ls_number_reflns 2966
_refine_ls_number_restraints 0
_refine_ls_restrained_S_all 1.056
_refine_ls_R_factor_all 0.0663
_refine_ls_R_factor_gt 0.0416
_refine_ls_shift/su_max 0.000
_refine_ls_shift/su_mean 0.000
_refine_ls_structure_factor_coef Fsqd
_refine_ls_weighting_details 'calc w=1/[\s^2^(Fo^2^)+(0.0446P)^2^+1.1378P] where P=(Fo^2^+2Fc^2^)/3'
_refine_ls_weighting_scheme calc
_refine_ls_wR_factor_gt 0.0942
_refine_ls_wR_factor_ref 0.1061
_reflns_number_gt 2142
_reflns_number_total 2966
_reflns_threshold_expression >2sigma(I)
_cod_data_source_file jo8b00349_si_004.cif
_cod_data_source_block compound_4
_cod_depositor_comments
;
The following automatic conversions were performed:

data item '_symmetry_cell_setting' value 'Orthorhombic' was changed
to 'orthorhombic' in accordance with the
/home/data/users/saulius/crontab/automatic-downloads/current/ACS/lib/dictionaries/cif_core.dic
dictionary named 'cif_core.dic' version 2.4.2 last updated on
2011-04-26.

Automatic conversion script
Id: cif_fix_values 6909 2019-04-08 15:41:33Z antanas 
;
_cod_original_sg_symbol_H-M 'Pbca '
_cod_database_code 4034923

loop_
_symmetry_equiv_pos_as_xyz
'x, y, z'
'-x+1/2, -y, z+1/2'
'-x, y+1/2, -z+1/2'
'x+1/2, -y+1/2, -z'
'-x, -y, -z'
'x-1/2, y, -z-1/2'
'x, -y-1/2, z-1/2'
'-x-1/2, y-1/2, z'

loop_
_atom_site_label
_atom_site_type_symbol
_atom_site_fract_x
_atom_site_fract_y
_atom_site_fract_z
_atom_site_U_iso_or_equiv
_atom_site_adp_type
_atom_site_occupancy
_atom_site_symmetry_multiplicity
_atom_site_calc_flag
_atom_site_refinement_flags
C1 C 0.26325(15) 0.85732(15) 0.61579(6) 0.0215(3) Uani 1 1 d .
C2 C 0.30788(15) 0.90535(15) 0.66448(6) 0.0228(4) Uani 1 1 d .
C3 C 0.41048(16) 0.84012(16) 0.68567(6) 0.0268(4) Uani 1 1 d .
H3 H 0.4485 0.7653 0.6696 0.032 Uiso 1 1 calc R
C4 C 0.45677(19) 0.88445(18) 0.73007(6) 0.0351(4) Uani 1 1 d .
H4 H 0.5274 0.8408 0.7442 0.042 Uiso 1 1 calc R
C5 C 0.4003(2) 0.99266(19) 0.75415(6) 0.0392(5) Uani 1 1 d .
H5 H 0.4325 1.0233 0.7846 0.047 Uiso 1 1 calc R
C6 C 0.2969(2) 1.05561(19) 0.73367(6) 0.0399(5) Uani 1 1 d .
H6 H 0.2572 1.1283 0.7504 0.048 Uiso 1 1 calc R
C7 C 0.25084(18) 1.01305(17) 0.68876(6) 0.0299(4) Uani 1 1 d .
H7 H 0.1806 1.0574 0.6746 0.036 Uiso 1 1 calc R
C8 C 0.17711(15) 0.92686(15) 0.53721(6) 0.0212(3) Uani 1 1 d .
C9 C 0.14098(15) 0.80347(16) 0.51783(6) 0.0241(4) Uani 1 1 d .
H9 H 0.1388 0.7196 0.5349 0.029 Uiso 1 1 calc R
C10 C 0.12289(15) 0.95774(16) 0.45884(6) 0.0236(4) Uani 1 1 d .
C11 C 0.16464(15) 1.02436(16) 0.50022(6) 0.0225(3) Uani 1 1 d .
H11 H 0.1817 1.1187 0.5031 0.027 Uiso 1 1 calc R
C12 C 0.06804(18) 0.71124(18) 0.43845(7) 0.0351(4) Uani 1 1 d .
H12A H 0.0681 0.6257 0.4568 0.053 Uiso 1 1 calc R
H12B H 0.1253 0.7038 0.4106 0.053 Uiso 1 1 calc R
H12C H -0.0168 0.7302 0.4266 0.053 Uiso 1 1 calc R
C13 C 0.09404(15) 1.01271(17) 0.41091(6) 0.0260(4) Uani 1 1 d .
C14 C 0.08293(19) 1.21560(19) 0.36426(6) 0.0367(5) Uani 1 1 d .
H14A H -0.0008 1.1877 0.3524 0.044 Uiso 1 1 calc R
H14B H 0.1457 1.1912 0.3392 0.044 Uiso 1 1 calc R
C15 C 0.0854(2) 1.3651(2) 0.37352(8) 0.0497(6) Uani 1 1 d .
H15A H 0.0197 1.3887 0.3970 0.075 Uiso 1 1 calc R
H15B H 0.0707 1.4137 0.3428 0.075 Uiso 1 1 calc R
H15C H 0.1673 1.3908 0.3868 0.075 Uiso 1 1 calc R
H1 H 0.2182(18) 1.040(2) 0.5953(7) 0.038(5) Uiso 1 1 d .
N1 N 0.21840(13) 0.95328(14) 0.58529(5) 0.0224(3) Uani 1 1 d .
N2 N 0.10915(13) 0.82189(13) 0.47041(5) 0.0248(3) Uani 1 1 d .
O1 O 0.26961(11) 0.73659(11) 0.60382(4) 0.0290(3) Uani 1 1 d .
O2 O 0.05882(12) 0.94786(12) 0.37561(4) 0.0347(3) Uani 1 1 d .
O3 O 0.11155(12) 1.14811(12) 0.40993(4) 0.0312(3) Uani 1 1 d .

loop_
_atom_site_aniso_label
_atom_site_aniso_U_11
_atom_site_aniso_U_22
_atom_site_aniso_U_33
_atom_site_aniso_U_23
_atom_site_aniso_U_13
_atom_site_aniso_U_12
C1 0.0241(8) 0.0158(8) 0.0245(8) 0.0007(6) 0.0020(7) 0.0001(6)
C2 0.0307(9) 0.0168(8) 0.0210(8) 0.0027(6) 0.0014(7) -0.0026(7)
C3 0.0360(10) 0.0198(8) 0.0247(9) 0.0020(7) -0.0009(7) -0.0015(7)
C4 0.0452(11) 0.0310(10) 0.0292(9) 0.0051(8) -0.0083(8) -0.0022(9)
C5 0.0626(14) 0.0341(10) 0.0207(9) 0.0002(8) -0.0080(9) -0.0059(9)
C6 0.0660(14) 0.0302(10) 0.0234(9) -0.0041(7) 0.0016(9) 0.0056(9)
C7 0.0434(10) 0.0237(9) 0.0227(8) 0.0019(7) 0.0026(8) 0.0047(8)
C8 0.0240(8) 0.0179(8) 0.0215(8) -0.0013(6) -0.0008(6) 0.0022(6)
C9 0.0286(9) 0.0186(8) 0.0251(8) -0.0004(6) -0.0036(7) 0.0026(7)
C10 0.0249(8) 0.0213(8) 0.0245(8) -0.0017(6) -0.0009(7) 0.0014(7)
C11 0.0251(8) 0.0163(8) 0.0260(8) -0.0018(6) -0.0004(7) -0.0001(7)
C12 0.0455(11) 0.0244(9) 0.0354(10) -0.0086(8) -0.0116(9) -0.0005(8)
C13 0.0251(8) 0.0275(9) 0.0254(9) -0.0014(7) 0.0004(7) -0.0005(7)
C14 0.0452(11) 0.0381(11) 0.0267(10) 0.0105(8) -0.0041(8) -0.0032(9)
C15 0.0642(15) 0.0363(12) 0.0487(13) 0.0131(9) -0.0137(11) -0.0011(10)
N1 0.0321(8) 0.0138(7) 0.0214(7) -0.0021(5) -0.0021(6) 0.0009(6)
N2 0.0298(8) 0.0189(7) 0.0256(7) -0.0054(5) -0.0055(6) 0.0014(6)
O1 0.0426(7) 0.0141(6) 0.0302(6) -0.0016(5) -0.0048(5) 0.0015(5)
O2 0.0447(8) 0.0356(7) 0.0238(6) -0.0027(5) -0.0057(6) -0.0045(6)
O3 0.0428(7) 0.0270(7) 0.0239(6) 0.0043(5) -0.0055(5) -0.0023(5)

loop_
_atom_type_symbol
_atom_type_description
_atom_type_scat_dispersion_real
_atom_type_scat_dispersion_imag
_atom_type_scat_source
C C 0.0033 0.0016 'International Tables Vol C Tables 4.2.6.8 and 6.1.1.4'
H H 0.0000 0.0000 'International Tables Vol C Tables 4.2.6.8 and 6.1.1.4'
N N 0.0061 0.0033 'International Tables Vol C Tables 4.2.6.8 and 6.1.1.4'
O O 0.0106 0.0060 'International Tables Vol C Tables 4.2.6.8 and 6.1.1.4'

loop_
_geom_angle_atom_site_label_1
_geom_angle_atom_site_label_2
_geom_angle_atom_site_label_3
_geom_angle
O1 C1 N1 121.98(15)
O1 C1 C2 121.63(14)
N1 C1 C2 116.37(13)
C7 C2 C3 119.68(15)
C7 C2 C1 121.90(15)
C3 C2 C1 118.41(14)
C4 C3 C2 120.03(16)
C4 C3 H3 120.0
C2 C3 H3 120.0
C3 C4 C5 120.25(18)
C3 C4 H4 119.9
C5 C4 H4 119.9
C6 C5 C4 119.78(17)
C6 C5 H5 120.1
C4 C5 H5 120.1
C5 C6 C7 120.37(17)
C5 C6 H6 119.8
C7 C6 H6 119.8
C6 C7 C2 119.87(17)
C6 C7 H7 120.1
C2 C7 H7 120.1
C9 C8 C11 107.37(14)
C9 C8 N1 127.40(14)
C11 C8 N1 125.23(14)
N2 C9 C8 108.70(14)
N2 C9 H9 125.7
C8 C9 H9 125.7
N2 C10 C11 107.77(14)
N2 C10 C13 123.04(14)
C11 C10 C13 129.18(15)
C10 C11 C8 107.32(14)
C10 C11 H11 126.3
C8 C11 H11 126.3
N2 C12 H12A 109.5
N2 C12 H12B 109.5
H12A C12 H12B 109.5
N2 C12 H12C 109.5
H12A C12 H12C 109.5
H12B C12 H12C 109.5
O2 C13 O3 123.10(15)
O2 C13 C10 125.95(16)
O3 C13 C10 110.95(14)
O3 C14 C15 107.56(15)
O3 C14 H14A 110.2
C15 C14 H14A 110.2
O3 C14 H14B 110.2
C15 C14 H14B 110.2
H14A C14 H14B 108.5
C14 C15 H15A 109.5
C14 C15 H15B 109.5
H15A C15 H15B 109.5
C14 C15 H15C 109.5
H15A C15 H15C 109.5
H15B C15 H15C 109.5
C1 N1 C8 123.97(13)
C1 N1 H1 118.7(12)
C8 N1 H1 117.3(12)
C9 N2 C10 108.83(13)
C9 N2 C12 123.25(14)
C10 N2 C12 127.91(14)
C13 O3 C14 116.24(13)

loop_
_geom_bond_atom_site_label_1
_geom_bond_atom_site_label_2
_geom_bond_distance
C1 O1 1.2353(19)
C1 N1 1.349(2)
C1 C2 1.493(2)
C2 C7 1.392(2)
C2 C3 1.396(2)
C3 C4 1.383(2)
C3 H3 0.9500
C4 C5 1.391(3)
C4 H4 0.9500
C5 C6 1.385(3)
C5 H5 0.9500
C6 C7 1.389(2)
C6 H6 0.9500
C7 H7 0.9500
C8 C9 1.381(2)
C8 C11 1.402(2)
C8 N1 1.413(2)
C9 N2 1.354(2)
C9 H9 0.9500
C10 N2 1.383(2)
C10 C11 1.383(2)
C10 C13 1.453(2)
C11 H11 0.9500
C12 N2 1.465(2)
C12 H12A 0.9800
C12 H12B 0.9800
C12 H12C 0.9800
C13 O2 1.2181(19)
C13 O3 1.347(2)
C14 O3 1.449(2)
C14 C15 1.494(3)
C14 H14A 0.9900
C14 H14B 0.9900
C15 H15A 0.9800
C15 H15B 0.9800
C15 H15C 0.9800
N1 H1 0.90(2)
